data_2311818
loop_
_publ_author_name
'Ton, Quoc Cuong'
'Bolte, Michael'
'Egert, Ernst'

_publ_section_title
;
 Structural similarities among eight benzoylhydrazones.
;
_journal_coeditor_code EG3169
_journal_issue 'Pt 9'
_journal_name_full 'Acta crystallographica. Section C, Structural chemistry'
_journal_page_first 912
_journal_page_last 919
_journal_paper_doi 10.1107/S2053229614018658
_journal_volume 70
_journal_year 2014
_chemical_formula_iupac 'C20 H15 Cl N2 O'
_chemical_formula_moiety 'C20 H15 Cl N2 O'
_chemical_formula_sum 'C20 H15 Cl N2 O'
_chemical_formula_weight 334.79
_chemical_name_systematic
;
1-Benzoyl-2-[1-(4-chlorophenyl)benzylidene]hydrazone
;
_space_group_IT_number 14
_space_group_name_Hall '-P 2yn'
_space_group_name_H-M_alt 'P 1 21/n 1'
_symmetry_cell_setting monoclinic
_symmetry_space_group_name_H-M 'P 1 21/n 1'
_atom_sites_solution_hydrogens geom
_atom_sites_solution_primary direct
_atom_sites_solution_secondary difmap
_audit_creation_method SHELXL97
_cell_angle_alpha 90.00
_cell_angle_beta 102.18(3)
_cell_angle_gamma 90.00
_cell_formula_units_Z 8
_cell_length_a 19.432(4)
_cell_length_b 8.9330(18)
_cell_length_c 19.496(4)
_cell_measurement_temperature 173(2)
_cell_volume 3308.1(12)
_computing_cell_refinement 'X-AREA (Stoe & Cie, 2001)'
_computing_data_collection 'X-AREA (Stoe & Cie, 2001)'
_computing_data_reduction 'X-AREA (Stoe & Cie, 2001)'
_computing_molecular_graphics
;
Mercury (Macrae <i>et al.</i>, 2008) and XP in SHELXTL-Plus (Sheldrick,
2008)
;
_computing_publication_material 'publCIF (Westrip, 2010)'
_computing_structure_refinement 'SHELXL97 (Sheldrick, 2008)'
_computing_structure_solution 'SHELXS97 (Sheldrick, 2008)'
_diffrn_ambient_temperature 173(2)
_diffrn_measured_fraction_theta_full 0.993
_diffrn_measured_fraction_theta_max 0.993
_diffrn_measurement_device_type 'Stoe IPDS II two-circle'
_diffrn_measurement_method \f
_diffrn_radiation_monochromator graphite
_diffrn_radiation_source 'fine-focus sealed tube'
_diffrn_radiation_type MoK\a
_diffrn_radiation_wavelength 0.71073
_diffrn_reflns_av_R_equivalents 0.0743
_diffrn_reflns_av_sigmaI/netI 0.0543
_diffrn_reflns_limit_h_max 23
_diffrn_reflns_limit_h_min -23
_diffrn_reflns_limit_k_max 10
_diffrn_reflns_limit_k_min -10
_diffrn_reflns_limit_l_max 23
_diffrn_reflns_limit_l_min -24
_diffrn_reflns_number 46062
_diffrn_reflns_theta_full 26.01
_diffrn_reflns_theta_max 26.01
_diffrn_reflns_theta_min 2.65
_exptl_absorpt_coefficient_mu 0.239
_exptl_absorpt_correction_type none
_exptl_crystal_colour colourless
_exptl_crystal_density_diffrn 1.344
_exptl_crystal_density_method 'not measured'
_exptl_crystal_description block
_exptl_crystal_F_000 1392
_exptl_crystal_size_max 0.56
_exptl_crystal_size_mid 0.48
_exptl_crystal_size_min 0.31
_refine_diff_density_max 0.303
_refine_diff_density_min -0.265
_refine_ls_extinction_method none
_refine_ls_goodness_of_fit_ref 0.811
_refine_ls_hydrogen_treatment mixed
_refine_ls_matrix_type full
_refine_ls_number_parameters 441
_refine_ls_number_reflns 6453
_refine_ls_number_restraints 0
_refine_ls_restrained_S_all 0.811
_refine_ls_R_factor_all 0.0488
_refine_ls_R_factor_gt 0.0308
_refine_ls_shift/su_max 0.001
_refine_ls_shift/su_mean 0.000
_refine_ls_structure_factor_coef Fsqd
_refine_ls_weighting_details 'calc w = 1/[\s^2^(Fo^2^)+(0.0300P)^2^+0.0000P] where P=(Fo^2^+2Fc^2^)/3'
_refine_ls_weighting_scheme calc
_refine_ls_wR_factor_gt 0.0603
_refine_ls_wR_factor_ref 0.0638
_reflns_number_gt 4590
_reflns_number_total 6453
_reflns_threshold_expression I>2\s(I)
_cod_data_source_file eg3169sup1.cif
_cod_data_source_block VI
_cod_original_sg_symbol_H-M 'P 21/n'
_cod_database_code 2311818

loop_
_symmetry_equiv_pos_as_xyz
'x, y, z'
'-x+1/2, y+1/2, -z+1/2'
'-x, -y, -z'
'x-1/2, -y-1/2, z-1/2'

loop_
_atom_site_type_symbol
_atom_site_label
_atom_site_fract_x
_atom_site_fract_y
_atom_site_fract_z
_atom_site_U_iso_or_equiv
_atom_site_adp_type
_atom_site_calc_flag
_atom_site_refinement_flags
_atom_site_occupancy
_atom_site_symmetry_multiplicity
Cl Cl1 0.24104(4) 0.03180(9) 0.22787(4) 0.0817(2) Uani d . 1 1
O O1 0.56343(7) 0.56746(17) 0.08803(7) 0.0470(3) Uani d . 1 1
N N1 0.44952(8) 0.6375(2) 0.04511(9) 0.0392(4) Uani d . 1 1
H H1 0.4193(12) 0.706(3) 0.0155(11) 0.056(7) Uiso d . 1 1
N N2 0.42312(8) 0.52314(19) 0.07895(8) 0.0393(4) Uani d . 1 1
C C1 0.52100(10) 0.6485(2) 0.04991(10) 0.0391(5) Uani d . 1 1
C C2 0.35518(10) 0.5124(2) 0.06926(10) 0.0381(4) Uani d . 1 1
C C11 0.54334(10) 0.7694(2) 0.00645(10) 0.0410(5) Uani d . 1 1
C C12 0.49973(11) 0.8309(2) -0.05241(10) 0.0471(5) Uani d . 1 1
H H12 0.4525 0.7973 -0.0668 0.056 Uiso calc R 1 1
C C13 0.52539(13) 0.9415(3) -0.09007(12) 0.0560(6) Uani d . 1 1
H H13 0.4956 0.9839 -0.1303 0.067 Uiso calc R 1 1
C C14 0.59419(14) 0.9905(3) -0.06951(13) 0.0597(6) Uani d . 1 1
H H14 0.6115 1.0665 -0.0955 0.072 Uiso calc R 1 1
C C15 0.63742(13) 0.9292(3) -0.01152(14) 0.0623(7) Uani d . 1 1
H H15 0.6847 0.9627 0.0026 0.075 Uiso calc R 1 1
C C16 0.61240(11) 0.8193(3) 0.02623(12) 0.0517(6) Uani d . 1 1
H H16 0.6427 0.7771 0.0662 0.062 Uiso calc R 1 1
C C21 0.30470(10) 0.6146(2) 0.02279(10) 0.0392(5) Uani d . 1 1
C C22 0.26304(11) 0.7133(2) 0.05217(12) 0.0475(5) Uani d . 1 1
H H22 0.2660 0.7138 0.1014 0.057 Uiso calc R 1 1
C C23 0.21760(11) 0.8100(3) 0.00940(13) 0.0528(6) Uani d . 1 1
H H23 0.1900 0.8783 0.0295 0.063 Uiso calc R 1 1
C C24 0.21218(11) 0.8079(3) -0.06229(14) 0.0559(6) Uani d . 1 1
H H24 0.1805 0.8739 -0.0914 0.067 Uiso calc R 1 1
C C25 0.25248(11) 0.7107(3) -0.09160(12) 0.0529(6) Uani d . 1 1
H H25 0.2485 0.7093 -0.1410 0.064 Uiso calc R 1 1
C C26 0.29921(11) 0.6141(2) -0.04922(11) 0.0452(5) Uani d . 1 1
H H26 0.3274 0.5478 -0.0697 0.054 Uiso calc R 1 1
C C31 0.32717(10) 0.3934(2) 0.10856(10) 0.0385(4) Uani d . 1 1
C C32 0.37082(11) 0.3217(2) 0.16447(10) 0.0442(5) Uani d . 1 1
H H32 0.4189 0.3497 0.1778 0.053 Uiso calc R 1 1
C C33 0.34491(12) 0.2103(2) 0.20070(11) 0.0491(5) Uani d . 1 1
H H33 0.3749 0.1611 0.2388 0.059 Uiso calc R 1 1
C C34 0.27410(12) 0.1702(3) 0.18085(11) 0.0504(5) Uani d . 1 1
C C35 0.23008(11) 0.2391(3) 0.12546(12) 0.0492(5) Uani d . 1 1
H H35 0.1821 0.2100 0.1121 0.059 Uiso calc R 1 1
C C36 0.25615(11) 0.3502(2) 0.08983(11) 0.0430(5) Uani d . 1 1
H H36 0.2258 0.3989 0.0518 0.052 Uiso calc R 1 1
Cl Cl1' 0.71520(3) 0.54781(7) 0.23796(3) 0.06059(16) Uani d . 1 1
O O1' 0.61656(7) -0.02612(16) 0.56664(7) 0.0435(3) Uani d . 1 1
N N1' 0.56737(9) -0.09548(19) 0.45548(8) 0.0377(4) Uani d . 1 1
H H1' 0.5415(11) -0.161(2) 0.4276(11) 0.045 Uiso d . 1 1
N N2' 0.59881(8) 0.02004(18) 0.42680(8) 0.0377(4) Uani d . 1 1
C C1' 0.57913(10) -0.1112(2) 0.52639(9) 0.0343(4) Uani d . 1 1
C C2' 0.58456(10) 0.0303(2) 0.35943(9) 0.0360(4) Uani d . 1 1
C C11' 0.54246(10) -0.2406(2) 0.55113(10) 0.0366(4) Uani d . 1 1
C C12' 0.47518(11) -0.2876(2) 0.51814(10) 0.0403(5) Uani d . 1 1
H H12' 0.4517 -0.2410 0.4758 0.048 Uiso calc R 1 1
C C13' 0.44252(12) -0.4025(2) 0.54712(12) 0.0479(5) Uani d . 1 1
H H13' 0.3963 -0.4330 0.5250 0.057 Uiso calc R 1 1
C C14' 0.47655(13) -0.4724(3) 0.60743(12) 0.0523(6) Uani d . 1 1
H H14' 0.4542 -0.5517 0.6268 0.063 Uiso calc R 1 1
C C15' 0.54352(13) -0.4269(3) 0.63997(11) 0.0549(6) Uani d . 1 1
H H15' 0.5672 -0.4757 0.6816 0.066 Uiso calc R 1 1
C C16' 0.57640(11) -0.3109(2) 0.61238(10) 0.0449(5) Uani d . 1 1
H H16' 0.6222 -0.2795 0.6354 0.054 Uiso calc R 1 1
C C21' 0.53733(11) -0.0741(2) 0.31215(9) 0.0372(4) Uani d . 1 1
C C22' 0.56492(12) -0.1709(2) 0.26916(10) 0.0485(5) Uani d . 1 1
H H22' 0.6136 -0.1673 0.2682 0.058 Uiso calc R 1 1
C C23' 0.52069(16) -0.2738(3) 0.22731(11) 0.0616(7) Uani d . 1 1
H H23' 0.5394 -0.3417 0.1985 0.074 Uiso calc R 1 1
C C24' 0.44943(16) -0.2767(3) 0.22789(12) 0.0618(7) Uani d . 1 1
H H24' 0.4194 -0.3459 0.1989 0.074 Uiso calc R 1 1
C C25' 0.42208(13) -0.1813(3) 0.26963(11) 0.0547(6) Uani d . 1 1
H H25' 0.3732 -0.1840 0.2695 0.066 Uiso calc R 1 1
C C26' 0.46501(11) -0.0814(2) 0.31182(10) 0.0448(5) Uani d . 1 1
H H26' 0.4456 -0.0161 0.3413 0.054 Uiso calc R 1 1
C C31' 0.61802(10) 0.1565(2) 0.32892(10) 0.0372(4) Uani d . 1 1
C C32' 0.68001(11) 0.2224(2) 0.36577(11) 0.0420(5) Uani d . 1 1
H H32' 0.7021 0.1845 0.4105 0.050 Uiso calc R 1 1
C C33' 0.70960(11) 0.3428(2) 0.33759(11) 0.0443(5) Uani d . 1 1
H H33' 0.7519 0.3873 0.3626 0.053 Uiso calc R 1 1
C C34' 0.67673(11) 0.3972(2) 0.27263(10) 0.0432(5) Uani d . 1 1
C C35' 0.61536(12) 0.3350(2) 0.23533(10) 0.0470(5) Uani d . 1 1
H H35' 0.5930 0.3744 0.1909 0.056 Uiso calc R 1 1
C C36' 0.58676(11) 0.2139(2) 0.26376(10) 0.0427(5) Uani d . 1 1
H H36' 0.5448 0.1692 0.2381 0.051 Uiso calc R 1 1

loop_
_atom_site_aniso_label
_atom_site_aniso_U_11
_atom_site_aniso_U_22
_atom_site_aniso_U_33
_atom_site_aniso_U_12
_atom_site_aniso_U_13
_atom_site_aniso_U_23
Cl1 0.0716(4) 0.0801(5) 0.0964(5) 0.0007(4) 0.0245(4) 0.0435(4)
O1 0.0393(8) 0.0561(9) 0.0445(8) 0.0078(7) 0.0066(6) 0.0017(7)
N1 0.0352(9) 0.0382(10) 0.0434(9) 0.0012(8) 0.0066(7) -0.0004(8)
N2 0.0391(10) 0.0388(10) 0.0403(9) 0.0024(8) 0.0093(7) -0.0058(7)
C1 0.0337(11) 0.0455(12) 0.0369(10) 0.0017(9) 0.0046(8) -0.0117(9)
C2 0.0364(11) 0.0395(12) 0.0378(10) 0.0036(9) 0.0069(8) -0.0063(9)
C11 0.0414(12) 0.0397(12) 0.0426(11) 0.0000(9) 0.0107(9) -0.0106(9)
C12 0.0495(13) 0.0470(13) 0.0440(12) -0.0005(11) 0.0084(10) -0.0079(10)
C13 0.0743(17) 0.0492(15) 0.0462(12) 0.0033(13) 0.0164(11) -0.0055(11)
C14 0.0801(18) 0.0442(14) 0.0618(15) -0.0107(13) 0.0313(14) -0.0104(12)
C15 0.0555(15) 0.0589(16) 0.0753(17) -0.0160(13) 0.0204(13) -0.0099(14)
C16 0.0417(12) 0.0535(15) 0.0582(13) -0.0058(11) 0.0071(10) -0.0075(11)
C21 0.0319(10) 0.0381(11) 0.0476(12) 0.0011(9) 0.0085(8) 0.0012(9)
C22 0.0467(12) 0.0428(13) 0.0566(13) 0.0013(11) 0.0191(10) 0.0039(11)
C23 0.0416(12) 0.0394(13) 0.0829(17) 0.0089(10) 0.0252(11) 0.0130(12)
C24 0.0349(12) 0.0501(15) 0.0810(18) -0.0006(10) 0.0079(11) 0.0209(13)
C25 0.0449(13) 0.0592(15) 0.0507(13) -0.0017(12) 0.0012(10) 0.0098(11)
C26 0.0402(11) 0.0485(13) 0.0465(12) -0.0005(10) 0.0079(9) -0.0005(10)
C31 0.0404(11) 0.0370(11) 0.0390(10) 0.0056(9) 0.0102(8) -0.0040(9)
C32 0.0455(12) 0.0412(12) 0.0445(11) 0.0044(10) 0.0065(9) -0.0015(10)
C33 0.0549(14) 0.0472(14) 0.0428(12) 0.0095(11) 0.0051(10) 0.0045(10)
C34 0.0528(14) 0.0474(13) 0.0546(13) 0.0019(11) 0.0191(11) 0.0063(11)
C35 0.0396(12) 0.0518(14) 0.0565(13) 0.0029(10) 0.0110(10) 0.0063(11)
C36 0.0395(12) 0.0446(13) 0.0439(11) 0.0061(10) 0.0067(9) 0.0017(10)
Cl1' 0.0725(4) 0.0534(4) 0.0591(4) -0.0169(3) 0.0211(3) 0.0046(3)
O1' 0.0437(8) 0.0501(9) 0.0359(7) -0.0080(7) 0.0067(6) -0.0024(7)
N1' 0.0446(10) 0.0340(10) 0.0334(9) -0.0008(8) 0.0059(7) 0.0002(7)
N2' 0.0416(9) 0.0352(9) 0.0378(9) 0.0030(8) 0.0113(7) 0.0013(7)
C1' 0.0316(10) 0.0390(11) 0.0322(10) 0.0048(9) 0.0069(8) -0.0029(9)
C2' 0.0392(10) 0.0340(10) 0.0354(10) 0.0076(9) 0.0094(8) 0.0000(9)
C11' 0.0401(11) 0.0343(11) 0.0366(10) 0.0034(9) 0.0109(8) -0.0033(9)
C12' 0.0443(11) 0.0358(12) 0.0408(11) 0.0020(9) 0.0090(9) -0.0039(9)
C13' 0.0462(12) 0.0427(13) 0.0557(13) -0.0062(10) 0.0128(10) -0.0097(10)
C14' 0.0679(15) 0.0387(13) 0.0564(13) -0.0076(11) 0.0272(12) -0.0001(11)
C15' 0.0712(16) 0.0518(15) 0.0435(12) 0.0028(13) 0.0164(11) 0.0112(11)
C16' 0.0449(11) 0.0492(13) 0.0396(11) 0.0047(10) 0.0071(9) 0.0039(10)
C21' 0.0507(12) 0.0317(11) 0.0301(9) 0.0038(9) 0.0104(8) 0.0029(8)
C22' 0.0643(14) 0.0437(13) 0.0397(11) 0.0105(11) 0.0162(10) 0.0012(10)
C23' 0.111(2) 0.0381(14) 0.0348(12) 0.0109(14) 0.0121(13) -0.0040(10)
C24' 0.092(2) 0.0458(15) 0.0400(13) -0.0149(14) -0.0022(13) 0.0006(11)
C25' 0.0600(14) 0.0578(15) 0.0415(12) -0.0139(12) -0.0002(10) 0.0020(11)
C26' 0.0538(13) 0.0440(13) 0.0369(11) 0.0014(10) 0.0105(9) 0.0003(9)
C31' 0.0426(11) 0.0339(11) 0.0364(10) 0.0025(9) 0.0113(8) -0.0007(9)
C32' 0.0426(12) 0.0431(12) 0.0406(11) 0.0046(10) 0.0095(9) 0.0037(9)
C33' 0.0415(11) 0.0433(12) 0.0477(12) -0.0020(10) 0.0085(9) -0.0039(10)
C34' 0.0535(13) 0.0360(11) 0.0437(11) -0.0029(10) 0.0186(9) 0.0007(9)
C35' 0.0591(14) 0.0458(14) 0.0354(11) -0.0005(11) 0.0086(10) 0.0020(10)
C36' 0.0463(12) 0.0400(12) 0.0407(11) -0.0042(10) 0.0066(9) -0.0008(9)

loop_
_atom_type_symbol
_atom_type_description
_atom_type_scat_dispersion_real
_atom_type_scat_dispersion_imag
_atom_type_scat_source
C C 0.0033 0.0016 'International Tables Vol C Tables 4.2.6.8 and 6.1.1.4'
H H 0.0000 0.0000 'International Tables Vol C Tables 4.2.6.8 and 6.1.1.4'
N N 0.0061 0.0033 'International Tables Vol C Tables 4.2.6.8 and 6.1.1.4'
O O 0.0106 0.0060 'International Tables Vol C Tables 4.2.6.8 and 6.1.1.4'
Cl Cl 0.1484 0.1585 'International Tables Vol C Tables 4.2.6.8 and 6.1.1.4'

loop_
_geom_angle_atom_site_label_1
_geom_angle_atom_site_label_2
_geom_angle_atom_site_label_3
_geom_angle
N2 N1 C1 119.67(17)
N2 N1 H1 121.6(13)
C1 N1 H1 118.6(13)
C2 N2 N1 117.22(17)
O1 C1 N1 122.68(19)
O1 C1 C11 122.24(18)
N1 C1 C11 115.06(18)
N2 C2 C31 116.89(18)
N2 C2 C21 124.03(18)
C31 C2 C21 119.07(17)
C12 C11 C16 119.2(2)
C12 C11 C1 123.76(18)
C16 C11 C1 117.01(19)
C13 C12 C11 119.7(2)
C13 C12 H12 120.2
C11 C12 H12 120.2
C14 C13 C12 120.4(2)
C14 C13 H13 119.8
C12 C13 H13 119.8
C15 C14 C13 119.9(2)
C15 C14 H14 120.0
C13 C14 H14 120.0
C14 C15 C16 120.1(2)
C14 C15 H15 120.0
C16 C15 H15 120.0
C15 C16 C11 120.7(2)
C15 C16 H16 119.7
C11 C16 H16 119.7
C26 C21 C22 119.3(2)
C26 C21 C2 120.79(18)
C22 C21 C2 119.89(18)
C23 C22 C21 119.9(2)
C23 C22 H22 120.1
C21 C22 H22 120.1
C24 C23 C22 120.3(2)
C24 C23 H23 119.8
C22 C23 H23 119.8
C25 C24 C23 120.2(2)
C25 C24 H24 119.9
C23 C24 H24 119.9
C24 C25 C26 120.2(2)
C24 C25 H25 119.9
C26 C25 H25 119.9
C21 C26 C25 120.1(2)
C21 C26 H26 120.0
C25 C26 H26 120.0
C32 C31 C36 118.76(19)
C32 C31 C2 120.50(18)
C36 C31 C2 120.74(18)
C33 C32 C31 120.5(2)
C33 C32 H32 119.7
C31 C32 H32 119.7
C32 C33 C34 119.3(2)
C32 C33 H33 120.3
C34 C33 H33 120.3
C35 C34 C33 121.2(2)
C35 C34 Cl1 119.63(17)
C33 C34 Cl1 119.21(17)
C36 C35 C34 119.2(2)
C36 C35 H35 120.4
C34 C35 H35 120.4
C35 C36 C31 121.0(2)
C35 C36 H36 119.5
C31 C36 H36 119.5
C1' N1' N2' 119.75(17)
C1' N1' H1' 120.6(13)
N2' N1' H1' 119.5(13)
C2' N2' N1' 116.72(16)
O1' C1' N1' 122.72(18)
O1' C1' C11' 122.49(17)
N1' C1' C11' 114.79(17)
N2' C2' C21' 124.07(17)
N2' C2' C31' 116.39(17)
C21' C2' C31' 119.54(16)
C16' C11' C12' 119.35(19)
C16' C11' C1' 117.18(17)
C12' C11' C1' 123.37(17)
C13' C12' C11' 119.98(19)
C13' C12' H12' 120.0
C11' C12' H12' 120.0
C14' C13' C12' 120.4(2)
C14' C13' H13' 119.8
C12' C13' H13' 119.8
C13' C14' C15' 119.8(2)
C13' C14' H14' 120.1
C15' C14' H14' 120.1
C14' C15' C16' 120.5(2)
C14' C15' H15' 119.7
C16' C15' H15' 119.7
C15' C16' C11' 119.9(2)
C15' C16' H16' 120.0
C11' C16' H16' 120.0
C22' C21' C26' 118.76(19)
C22' C21' C2' 119.96(19)
C26' C21' C2' 121.24(17)
C21' C22' C23' 119.6(2)
C21' C22' H22' 120.2
C23' C22' H22' 120.2
C24' C23' C22' 120.0(2)
C24' C23' H23' 120.0
C22' C23' H23' 120.0
C25' C24' C23' 120.6(2)
C25' C24' H24' 119.7
C23' C24' H24' 119.7
C24' C25' C26' 120.1(2)
C24' C25' H25' 120.0
C26' C25' H25' 120.0
C25' C26' C21' 121.0(2)
C25' C26' H26' 119.5
C21' C26' H26' 119.5
C36' C31' C32' 118.63(18)
C36' C31' C2' 120.22(18)
C32' C31' C2' 121.12(17)
C33' C32' C31' 120.6(2)
C33' C32' H32' 119.7
C31' C32' H32' 119.7
C34' C33' C32' 119.1(2)
C34' C33' H33' 120.5
C32' C33' H33' 120.5
C35' C34' C33' 121.65(18)
C35' C34' Cl1' 120.08(16)
C33' C34' Cl1' 118.27(16)
C34' C35' C36' 118.69(19)
C34' C35' H35' 120.7
C36' C35' H35' 120.7
C35' C36' C31' 121.4(2)
C35' C36' H36' 119.3
C31' C36' H36' 119.3

loop_
_geom_bond_atom_site_label_1
_geom_bond_atom_site_label_2
_geom_bond_distance
Cl1 C34 1.741(2)
O1 C1 1.224(2)
N1 N2 1.373(2)
N1 C1 1.376(2)
N1 H1 0.95(2)
N2 C2 1.297(2)
C1 C11 1.492(3)
C2 C31 1.479(3)
C2 C21 1.497(3)
C11 C12 1.388(3)
C11 C16 1.389(3)
C12 C13 1.385(3)
C12 H12 0.9500
C13 C14 1.383(3)
C13 H13 0.9500
C14 C15 1.372(3)
C14 H14 0.9500
C15 C16 1.376(3)
C15 H15 0.9500
C16 H16 0.9500
C21 C26 1.385(3)
C21 C22 1.399(3)
C22 C23 1.383(3)
C22 H22 0.9500
C23 C24 1.379(3)
C23 H23 0.9500
C24 C25 1.372(3)
C24 H24 0.9500
C25 C26 1.391(3)
C25 H25 0.9500
C26 H26 0.9500
C31 C32 1.389(3)
C31 C36 1.405(3)
C32 C33 1.376(3)
C32 H32 0.9500
C33 C34 1.395(3)
C33 H33 0.9500
C34 C35 1.374(3)
C35 C36 1.368(3)
C35 H35 0.9500
C36 H36 0.9500
Cl1' C34' 1.744(2)
O1' C1' 1.217(2)
N1' C1' 1.360(2)
N1' N2' 1.376(2)
N1' H1' 0.88(2)
N2' C2' 1.287(2)
C1' C11' 1.491(3)
C2' C21' 1.485(3)
C2' C31' 1.486(3)
C11' C16' 1.387(3)
C11' C12' 1.394(3)
C12' C13' 1.388(3)
C12' H12' 0.9500
C13' C14' 1.372(3)
C13' H13' 0.9500
C14' C15' 1.383(3)
C14' H14' 0.9500
C15' C16' 1.384(3)
C15' H15' 0.9500
C16' H16' 0.9500
C21' C22' 1.389(3)
C21' C26' 1.405(3)
C22' C23' 1.397(3)
C22' H22' 0.9500
C23' C24' 1.387(4)
C23' H23' 0.9500
C24' C25' 1.361(4)
C24' H24' 0.9500
C25' C26' 1.371(3)
C25' H25' 0.9500
C26' H26' 0.9500
C31' C36' 1.386(3)
C31' C32' 1.396(3)
C32' C33' 1.387(3)
C32' H32' 0.9500
C33' C34' 1.380(3)
C33' H33' 0.9500
C34' C35' 1.376(3)
C35' C36' 1.384(3)
C35' H35' 0.9500
C36' H36' 0.9500

loop_
_geom_hbond_atom_site_label_D
_geom_hbond_atom_site_label_H
_geom_hbond_atom_site_label_A
_geom_hbond_site_symmetry_A
_geom_hbond_distance_DH
_geom_hbond_distance_HA
_geom_hbond_distance_DA
_geom_hbond_angle_DHA
C26 H26 O1 3_665 0.95 2.45 3.344(3) 156.4
C36 H36 O1' 4_565 0.95 2.48 3.085(2) 121.7
C26' H26' O1' 3_656 0.95 2.40 3.261(2) 151.2
C23' H23' O1 1_545 0.95 2.44 3.320(3) 154.7

loop_
_geom_torsion_atom_site_label_1
_geom_torsion_atom_site_label_2
_geom_torsion_atom_site_label_3
_geom_torsion_atom_site_label_4
_geom_torsion
C1 N1 N2 C2 -175.88(16)
N2 N1 C1 O1 -6.2(3)
N2 N1 C1 C11 175.27(16)
N1 N2 C2 C31 -177.15(16)
N1 N2 C2 C21 1.2(3)
O1 C1 C11 C12 158.76(19)
N1 C1 C11 C12 -22.7(3)
O1 C1 C11 C16 -19.9(3)
N1 C1 C11 C16 158.67(17)
C16 C11 C12 C13 -0.5(3)
C1 C11 C12 C13 -179.14(19)
C11 C12 C13 C14 0.2(3)
C12 C13 C14 C15 0.1(3)
C13 C14 C15 C16 -0.1(4)
C14 C15 C16 C11 -0.2(3)
C12 C11 C16 C15 0.5(3)
C1 C11 C16 C15 179.2(2)
N2 C2 C21 C26 66.8(3)
C31 C2 C21 C26 -114.9(2)
N2 C2 C21 C22 -112.4(2)
C31 C2 C21 C22 65.9(3)
C26 C21 C22 C23 -0.7(3)
C2 C21 C22 C23 178.52(19)
C21 C22 C23 C24 1.2(3)
C22 C23 C24 C25 -0.7(3)
C23 C24 C25 C26 -0.2(3)
C22 C21 C26 C25 -0.2(3)
C2 C21 C26 C25 -179.45(19)
C24 C25 C26 C21 0.7(3)
N2 C2 C31 C32 14.5(3)
C21 C2 C31 C32 -163.90(18)
N2 C2 C31 C36 -165.07(18)
C21 C2 C31 C36 16.5(3)
C36 C31 C32 C33 0.1(3)
C2 C31 C32 C33 -179.51(19)
C31 C32 C33 C34 -0.2(3)
C32 C33 C34 C35 0.6(3)
C32 C33 C34 Cl1 -178.74(17)
C33 C34 C35 C36 -0.8(3)
Cl1 C34 C35 C36 178.51(17)
C34 C35 C36 C31 0.7(3)
C32 C31 C36 C35 -0.3(3)
C2 C31 C36 C35 179.28(19)
C1' N1' N2' C2' -178.78(17)
N2' N1' C1' O1' 0.3(3)
N2' N1' C1' C11' -179.78(15)
N1' N2' C2' C21' -0.3(3)
N1' N2' C2' C31' 179.27(16)
O1' C1' C11' C16' -33.1(3)
N1' C1' C11' C16' 147.07(17)
O1' C1' C11' C12' 143.27(19)
N1' C1' C11' C12' -36.6(3)
C16' C11' C12' C13' 0.8(3)
C1' C11' C12' C13' -175.49(18)
C11' C12' C13' C14' -1.2(3)
C12' C13' C14' C15' 0.7(3)
C13' C14' C15' C16' 0.4(3)
C14' C15' C16' C11' -0.8(3)
C12' C11' C16' C15' 0.3(3)
C1' C11' C16' C15' 176.74(19)
N2' C2' C21' C22' -111.6(2)
C31' C2' C21' C22' 68.8(2)
N2' C2' C21' C26' 65.9(3)
C31' C2' C21' C26' -113.7(2)
C26' C21' C22' C23' -0.6(3)
C2' C21' C22' C23' 176.94(18)
C21' C22' C23' C24' 1.2(3)
C22' C23' C24' C25' -0.8(4)
C23' C24' C25' C26' -0.2(4)
C24' C25' C26' C21' 0.8(3)
C22' C21' C26' C25' -0.4(3)
C2' C21' C26' C25' -177.95(19)
N2' C2' C31' C36' -154.13(18)
C21' C2' C31' C36' 25.5(3)
N2' C2' C31' C32' 23.9(3)
C21' C2' C31' C32' -156.48(18)
C36' C31' C32' C33' -0.1(3)
C2' C31' C32' C33' -178.13(18)
C31' C32' C33' C34' 0.3(3)
C32' C33' C34' C35' 0.1(3)
C32' C33' C34' Cl1' -179.58(15)
C33' C34' C35' C36' -0.8(3)
Cl1' C34' C35' C36' 178.93(16)
C34' C35' C36' C31' 1.0(3)
C32' C31' C36' C35' -0.6(3)
C2' C31' C36' C35' 177.48(19)
